data_7715702
loop_
_publ_author_name
'Mochizuki, Takanari'
'Yoshida, Masaki'
'Kobayashi, Atsushi'
'Kato, Masako'

_publ_section_title
;
 Controlled crystallisation of porous crystals of luminescent platinum(II)
 complexes by electronic tuning of ancillary ligands.
;
_journal_issue 29
_journal_name_full 'Dalton transactions (Cambridge, England : 2003)'
_journal_page_first 12064
_journal_page_last 12072
_journal_paper_doi 10.1039/d4dt00713a
_journal_volume 53
_journal_year 2024
_chemical_formula_moiety 'C18 H12 N4 O2 Pt'
_chemical_formula_sum 'C18 H12 N4 O2 Pt'
_chemical_formula_weight 511.41
_space_group_crystal_system trigonal
_space_group_IT_number 148
_space_group_name_Hall '-R 3'
_space_group_name_H-M_alt 'R -3 :H'
_atom_sites_solution_hydrogens geom
_atom_sites_solution_primary dual
_audit_creation_date 2023-07-20
_audit_creation_method
;
Olex2 1.5
(compiled 2023.03.06 svn.rbb2c1857 for OlexSys, GUI svn.r6748)
;
_audit_update_record
;
2024-02-20 deposited with the CCDC.	2024-04-09 downloaded from the CCDC.
;
_cell_angle_alpha 90
_cell_angle_beta 90
_cell_angle_gamma 120
_cell_formula_units_Z 18
_cell_length_a 30.2788(4)
_cell_length_b 30.2788(4)
_cell_length_c 9.89540(10)
_cell_measurement_reflns_used 6388
_cell_measurement_temperature 150
_cell_measurement_theta_max 76.9690
_cell_measurement_theta_min 2.9070
_cell_volume 7856.72(17)
_computing_cell_refinement 'CrysAlisPro 1.171.39.45h (Rigaku OD, 2018)'
_computing_data_collection 'CrysAlisPro 1.171.39.45h (Rigaku OD, 2018)'
_computing_data_reduction 'CrysAlisPro 1.171.39.45h (Rigaku OD, 2018)'
_computing_molecular_graphics 'Olex2 1.5 (Dolomanov et al., 2009)'
_computing_publication_material 'Olex2 1.5 (Dolomanov et al., 2009)'
_computing_structure_refinement 'SHELXL 2018/3 (Sheldrick, 2015)'
_computing_structure_solution 'SHELXT 2018/2 (Sheldrick, 2018)'
_diffrn_ambient_temperature 150
_diffrn_detector 'Hybrid Pixel Array Detector'
_diffrn_detector_type HyPix
_diffrn_measured_fraction_theta_full 0.978
_diffrn_measured_fraction_theta_max 0.932
_diffrn_measurement_details
;
List of Runs (angles in degrees, time in seconds):

  # Type    Start    End  Width  t~exp~   \w     \q     \k     \f   Frames
#--------------------------------------------------------------------------
  1  \w     88.00 118.00   0.50    9.38    --   46.37 127.00-167.00   60
  2  \w     59.00 118.00   0.50    9.38    --   46.37 143.00   1.00  118
  3  \w     72.00 117.00   0.50    9.38    --   46.37 125.00 150.00   90
  4  \w    101.00 148.00   0.50    9.64    --  108.56  37.00  30.00   94
  5  \w     43.00  69.00   0.50    9.64    --  108.56 -37.00 150.00   52
  6  \w     41.00  66.00   0.50    9.64    --  108.56 -37.00  60.00   50
  7  \w     38.00  97.00   0.50    9.64    --  108.56 -98.00   9.00  118
  8  \w     45.00 106.00   0.50    9.64    --  108.56-127.00 116.00  122
  9  \w     35.00  69.00   0.50    9.64    --  108.56 -37.00 -90.00   68
 10  \w     38.00 123.00   0.50    9.64    --  108.56 -57.00-120.00  170
 11  \w   -102.00 -77.00   0.50    9.38    --  -46.37-125.00 -90.00   50
 12  \w   -138.00 -97.00   0.50    9.64    --  -84.50 -98.00   9.00   82
;
_diffrn_measurement_device 'four-circle diffractometer'
_diffrn_measurement_device_type 'XtaLAB Synergy, Single source at home/near, HyPix'
_diffrn_measurement_method '\w scans'
_diffrn_orient_matrix_type 'CrysAlisPro convention (1999,Acta A55,543-557)'
_diffrn_orient_matrix_UB_11 -0.0169823000
_diffrn_orient_matrix_UB_12 -0.0247276000
_diffrn_orient_matrix_UB_13 -0.1405038000
_diffrn_orient_matrix_UB_21 -0.0414472000
_diffrn_orient_matrix_UB_22 -0.0495582000
_diffrn_orient_matrix_UB_23 0.0663352000
_diffrn_orient_matrix_UB_31 -0.0380291000
_diffrn_orient_matrix_UB_32 0.0196324000
_diffrn_orient_matrix_UB_33 -0.0095175000
_diffrn_radiation_monochromator mirror
_diffrn_radiation_probe x-ray
_diffrn_radiation_type 'Cu K\a'
_diffrn_radiation_wavelength 1.54184
_diffrn_reflns_av_R_equivalents 0.0258
_diffrn_reflns_av_unetI/netI 0.0240
_diffrn_reflns_Laue_measured_fraction_full 0.978
_diffrn_reflns_Laue_measured_fraction_max 0.932
_diffrn_reflns_limit_h_max 24
_diffrn_reflns_limit_h_min -38
_diffrn_reflns_limit_k_max 36
_diffrn_reflns_limit_k_min -22
_diffrn_reflns_limit_l_max 11
_diffrn_reflns_limit_l_min -12
_diffrn_reflns_number 9681
_diffrn_reflns_point_group_measured_fraction_full 0.978
_diffrn_reflns_point_group_measured_fraction_max 0.932
_diffrn_reflns_theta_full 67.684
_diffrn_reflns_theta_max 77.791
_diffrn_reflns_theta_min 2.919
_diffrn_source 'micro-focus sealed X-ray tube'
_diffrn_source_type 'PhotonJet (Cu) X-ray Source'
_exptl_absorpt_coefficient_mu 15.196
_exptl_absorpt_correction_T_max 1.00000
_exptl_absorpt_correction_T_min 0.67768
_exptl_absorpt_correction_type multi-scan
_exptl_absorpt_process_details
;
CrysAlisPro 1.171.39.45h (Rigaku Oxford Diffraction, 2018)
Empirical absorption correction using spherical harmonics,
 implemented in SCALE3 ABSPACK scaling algorithm.
;
_exptl_crystal_colour green
_exptl_crystal_colour_primary green
_exptl_crystal_density_diffrn 1.946
_exptl_crystal_description needle
_exptl_crystal_F_000 4356
_exptl_crystal_size_max 0.05
_exptl_crystal_size_mid 0.005
_exptl_crystal_size_min 0.005
_refine_diff_density_max 0.764
_refine_diff_density_min -1.061
_refine_diff_density_rms 0.103
_refine_ls_extinction_method none
_refine_ls_goodness_of_fit_ref 1.124
_refine_ls_hydrogen_treatment constr
_refine_ls_matrix_type full
_refine_ls_number_parameters 226
_refine_ls_number_reflns 3482
_refine_ls_number_restraints 0
_refine_ls_restrained_S_all 1.124
_refine_ls_R_factor_all 0.0230
_refine_ls_R_factor_gt 0.0217
_refine_ls_shift/su_max 0.003
_refine_ls_shift/su_mean 0.000
_refine_ls_structure_factor_coef Fsqd
_refine_ls_weighting_details 'w=1/[\s^2^(Fo^2^)+(0.0314P)^2^+19.1632P] where P=(Fo^2^+2Fc^2^)/3'
_refine_ls_weighting_scheme calc
_refine_ls_wR_factor_gt 0.0591
_refine_ls_wR_factor_ref 0.0596
_reflns_Friedel_coverage 0.000
_reflns_number_gt 3299
_reflns_number_total 3482
_reflns_threshold_expression 'I > 2\s(I)'
_cod_data_source_file d4dt00713a2.cif
_cod_data_source_block Pt-pz
_cod_depositor_comments 'Adding full bibliography for 7715702--7715704.cif.'
_cod_original_cell_volume 7856.7(2)
_cod_original_sg_symbol_H-M 'R -3'
_cod_database_code 7715702
_shelx_shelxl_version_number 2018/3
_chemical_oxdiff_formula 'Pt C N O H'
_chemical_oxdiff_usercomment '150 K'
_shelx_space_group_comment
;
The symmetry employed for this shelxl refinement is uniquely defined
by the following loop, which should always be used as a source of
symmetry information in preference to the above space-group names.
They are only intended as comments.
;
_reflns_odcompleteness_completeness 97.92
_reflns_odcompleteness_iscentric 1
_reflns_odcompleteness_theta 66.97
_olex2_refinement_description
;
1. Fixed Uiso
 At 1.2 times of:
  All C(H) groups, All N(H) groups
2.a Aromatic/amide H refined with riding coordinates:
 N2(H2), C14(H14), C9(H9), C2(H2A), C16(H16), C12(H12), C3(H3), C10(H10),
 C15(H15), C11(H11), C5(H5), C4(H4)
;
_smtbx_masks_void_probe_radius 1.2
_smtbx_masks_void_truncation_radius 1.2
_olex2_submission_special_instructions 'No special instructions were received'
_oxdiff_exptl_absorpt_empirical_details
;
Empirical correction (ABSPACK) includes:
- Absorption correction using spherical harmonics
- Frame scaling
;
_oxdiff_exptl_absorpt_empirical_full_max 1.566
_oxdiff_exptl_absorpt_empirical_full_min 0.818

loop_
_space_group_symop_operation_xyz
'x, y, z'
'-y, x-y, z'
'-x+y, -x, z'
'x+2/3, y+1/3, z+1/3'
'-y+2/3, x-y+1/3, z+1/3'
'-x+y+2/3, -x+1/3, z+1/3'
'x+1/3, y+2/3, z+2/3'
'-y+1/3, x-y+2/3, z+2/3'
'-x+y+1/3, -x+2/3, z+2/3'
'-x, -y, -z'
'y, -x+y, -z'
'x-y, x, -z'
'-x+2/3, -y+1/3, -z+1/3'
'y+2/3, -x+y+1/3, -z+1/3'
'x-y+2/3, x+1/3, -z+1/3'
'-x+1/3, -y+2/3, -z+2/3'
'y+1/3, -x+y+2/3, -z+2/3'
'x-y+1/3, x+2/3, -z+2/3'

loop_
_atom_site_label
_atom_site_type_symbol
_atom_site_fract_x
_atom_site_fract_y
_atom_site_fract_z
_atom_site_U_iso_or_equiv
_atom_site_adp_type
_atom_site_occupancy
_atom_site_site_symmetry_order
_atom_site_calc_flag
_atom_site_refinement_flags_posn
_atom_site_refinement_flags_adp
_atom_site_refinement_flags_occupancy
_atom_site_disorder_assembly
_atom_site_disorder_group
Pt1 Pt 0.34314(2) 0.33316(2) 0.67194(2) 0.02567(7) Uani 1 1 d . . . . .
O1 O 0.27469(9) 0.33634(9) 0.6662(3) 0.0303(5) Uani 1 1 d . . . . .
O2 O 0.19132(10) 0.28556(10) 0.6295(3) 0.0349(6) Uani 1 1 d . . . . .
N3 N 0.29044(11) 0.25791(11) 0.6836(3) 0.0281(6) Uani 1 1 d . . . . .
N1 N 0.39103(11) 0.40856(11) 0.6645(3) 0.0292(6) Uani 1 1 d . . . . .
N2 N 0.46879(11) 0.47518(12) 0.6610(3) 0.0322(6) Uani 1 1 d . . . . .
H2 H 0.502293 0.493418 0.663237 0.039 Uiso 1 1 calc R U . . .
N4 N 0.20813(13) 0.15779(12) 0.6763(3) 0.0357(7) Uani 1 1 d . . . . .
C1 C 0.41055(13) 0.33482(13) 0.6654(4) 0.0284(7) Uani 1 1 d . . . . .
C14 C 0.29632(15) 0.21791(13) 0.7121(4) 0.0326(8) Uani 1 1 d . . . . .
H14 H 0.329109 0.223297 0.735248 0.039 Uiso 1 1 calc R U . . .
C17 C 0.24244(13) 0.24775(13) 0.6585(3) 0.0260(7) Uani 1 1 d . . . . .
C9 C 0.34379(14) 0.45724(14) 0.6459(4) 0.0319(8) Uani 1 1 d . . . . .
H9 H 0.310288 0.428625 0.650149 0.038 Uiso 1 1 calc R U . . .
C7 C 0.44038(13) 0.42396(13) 0.6679(3) 0.0287(7) Uani 1 1 d . . . . .
C2 C 0.42122(15) 0.29536(14) 0.6513(4) 0.0344(8) Uani 1 1 d . . . . .
H2A H 0.393728 0.261447 0.641260 0.041 Uiso 1 1 calc R U . . .
C13 C 0.43533(14) 0.49381(14) 0.6495(4) 0.0299(7) Uani 1 1 d . . . . .
C6 C 0.45418(14) 0.38471(14) 0.6705(3) 0.0300(7) Uani 1 1 d . . . . .
C16 C 0.20252(14) 0.19823(14) 0.6541(4) 0.0316(8) Uani 1 1 d . . . . .
H16 H 0.169380 0.192570 0.634314 0.038 Uiso 1 1 calc R U . . .
C12 C 0.44367(15) 0.54307(15) 0.6351(4) 0.0377(8) Uani 1 1 d . . . . .
H12 H 0.477153 0.571758 0.632419 0.045 Uiso 1 1 calc R U . . .
C3 C 0.47126(16) 0.30410(16) 0.6515(4) 0.0385(9) Uani 1 1 d . . . . .
H3 H 0.477125 0.276197 0.643038 0.046 Uiso 1 1 calc R U . . .
C18 C 0.23489(13) 0.29320(13) 0.6490(3) 0.0273(7) Uani 1 1 d . . . . .
C10 C 0.35204(15) 0.50658(14) 0.6314(4) 0.0364(8) Uani 1 1 d . . . . .
H10 H 0.323645 0.511792 0.625948 0.044 Uiso 1 1 calc R U . . .
C15 C 0.25522(15) 0.16898(14) 0.7082(4) 0.0364(8) Uani 1 1 d . . . . .
H15 H 0.260923 0.141653 0.729680 0.044 Uiso 1 1 calc R U . . .
C8 C 0.38623(14) 0.45156(13) 0.6537(3) 0.0279(7) Uani 1 1 d . . . . .
C11 C 0.40128(16) 0.54843(15) 0.6248(4) 0.0391(9) Uani 1 1 d . . . . .
H11 H 0.405682 0.581526 0.612938 0.047 Uiso 1 1 calc R U . . .
C5 C 0.50369(14) 0.39386(15) 0.6709(4) 0.0346(8) Uani 1 1 d . . . . .
H5 H 0.531594 0.427758 0.676009 0.042 Uiso 1 1 calc R U . . .
C4 C 0.51208(16) 0.35301(16) 0.6639(4) 0.0384(8) Uani 1 1 d . . . . .
H4 H 0.545851 0.358603 0.667676 0.046 Uiso 1 1 calc R U . . .

loop_
_atom_site_aniso_label
_atom_site_aniso_U_11
_atom_site_aniso_U_22
_atom_site_aniso_U_33
_atom_site_aniso_U_23
_atom_site_aniso_U_13
_atom_site_aniso_U_12
Pt1 0.02263(9) 0.02092(9) 0.03199(10) -0.00038(5) -0.00006(5) 0.00978(6)
O1 0.0249(12) 0.0228(12) 0.0433(14) 0.0006(10) -0.0003(10) 0.0120(10)
O2 0.0285(13) 0.0305(13) 0.0490(15) 0.0001(11) 0.0026(11) 0.0172(11)
N3 0.0269(15) 0.0225(14) 0.0321(15) 0.0013(11) -0.0006(11) 0.0101(12)
N1 0.0254(15) 0.0248(15) 0.0336(15) 0.0010(11) 0.0024(11) 0.0097(12)
N2 0.0233(15) 0.0262(15) 0.0399(16) 0.0027(12) -0.0020(12) 0.0070(12)
N4 0.0348(17) 0.0278(16) 0.0428(18) -0.0007(13) -0.0003(14) 0.0144(14)
C1 0.0233(16) 0.0297(18) 0.0332(17) 0.0019(14) 0.0018(13) 0.0139(14)
C14 0.0329(19) 0.0254(17) 0.043(2) -0.0021(14) -0.0002(15) 0.0169(16)
C17 0.0234(16) 0.0249(16) 0.0289(17) 0.0005(12) 0.0034(13) 0.0114(14)
C9 0.0280(18) 0.0261(17) 0.041(2) 0.0000(14) -0.0031(15) 0.0129(15)
C7 0.0238(17) 0.0244(17) 0.0303(17) 0.0032(13) 0.0002(13) 0.0064(14)
C2 0.0320(19) 0.0279(18) 0.044(2) -0.0034(15) 0.0012(16) 0.0157(16)
C13 0.0311(18) 0.0283(18) 0.0301(17) 0.0009(14) -0.0017(14) 0.0147(15)
C6 0.0290(18) 0.0311(18) 0.0293(17) 0.0007(14) -0.0001(13) 0.0145(15)
C16 0.0295(18) 0.0272(18) 0.0386(19) -0.0024(14) -0.0009(14) 0.0145(15)
C12 0.034(2) 0.0269(19) 0.046(2) 0.0028(16) -0.0037(16) 0.0111(16)
C3 0.040(2) 0.037(2) 0.045(2) 0.0016(17) 0.0065(17) 0.0243(19)
C18 0.0261(17) 0.0272(17) 0.0305(17) 0.0019(13) 0.0044(13) 0.0147(14)
C10 0.035(2) 0.0301(19) 0.046(2) -0.0022(16) -0.0038(17) 0.0178(16)
C15 0.040(2) 0.0244(18) 0.047(2) 0.0006(15) -0.0010(17) 0.0182(16)
C8 0.0315(18) 0.0211(16) 0.0293(17) -0.0029(12) -0.0026(13) 0.0118(14)
C11 0.042(2) 0.0280(19) 0.046(2) 0.0031(16) -0.0021(17) 0.0173(17)
C5 0.0291(18) 0.0332(19) 0.0373(19) 0.0024(15) 0.0001(15) 0.0124(16)
C4 0.0311(19) 0.042(2) 0.045(2) 0.0011(17) 0.0016(16) 0.0197(17)

loop_
_atom_type_symbol
_atom_type_description
_atom_type_scat_dispersion_real
_atom_type_scat_dispersion_imag
_atom_type_scat_source
C C 0.0181 0.0091 'International Tables Vol C Tables 4.2.6.8 and 6.1.1.4'
H H 0.0000 0.0000 'International Tables Vol C Tables 4.2.6.8 and 6.1.1.4'
N N 0.0311 0.0180 'International Tables Vol C Tables 4.2.6.8 and 6.1.1.4'
O O 0.0492 0.0322 'International Tables Vol C Tables 4.2.6.8 and 6.1.1.4'
Pt Pt -4.5932 6.9264 'International Tables Vol C Tables 4.2.6.8 and 6.1.1.4'

loop_
_geom_angle_atom_site_label_1
_geom_angle_atom_site_label_2
_geom_angle_atom_site_label_3
_geom_angle
_geom_angle_site_symmetry_1
_geom_angle_site_symmetry_3
_geom_angle_publ_flag
N3 Pt1 O1 79.34(11) . . ?
N1 Pt1 O1 96.56(11) . . ?
N1 Pt1 N3 175.70(12) . . ?
N1 Pt1 C1 79.84(13) . . ?
C1 Pt1 O1 175.13(12) . . ?
C1 Pt1 N3 104.33(13) . . ?
C18 O1 Pt1 113.8(2) . . ?
C14 N3 Pt1 130.0(3) . . ?
C14 N3 C17 116.6(3) . . ?
C17 N3 Pt1 113.5(2) . . ?
C7 N1 Pt1 116.5(2) . . ?
C7 N1 C8 107.5(3) . . ?
C8 N1 Pt1 135.9(2) . . ?
C7 N2 H2 126.4 . . ?
C7 N2 C13 107.2(3) . . ?
C13 N2 H2 126.4 . . ?
C15 N4 C16 114.7(3) . . ?
C2 C1 Pt1 130.4(3) . . ?
C2 C1 C6 115.0(3) . . ?
C6 C1 Pt1 114.5(3) . . ?
N3 C14 H14 119.7 . . ?
N3 C14 C15 120.6(4) . . ?
C15 C14 H14 119.7 . . ?
N3 C17 C16 120.8(3) . . ?
N3 C17 C18 116.2(3) . . ?
C16 C17 C18 122.7(3) . . ?
C10 C9 H9 121.3 . . ?
C8 C9 H9 121.3 . . ?
C8 C9 C10 117.4(3) . . ?
N1 C7 N2 111.2(3) . . ?
N1 C7 C6 116.8(3) . . ?
N2 C7 C6 131.9(3) . . ?
C1 C2 H2A 119.0 . . ?
C1 C2 C3 122.0(4) . . ?
C3 C2 H2A 119.0 . . ?
N2 C13 C12 131.8(4) . . ?
N2 C13 C8 106.5(3) . . ?
C12 C13 C8 121.7(3) . . ?
C1 C6 C7 112.0(3) . . ?
C5 C6 C1 123.4(3) . . ?
C5 C6 C7 124.5(3) . . ?
N4 C16 C17 123.2(3) . . ?
N4 C16 H16 118.4 . . ?
C17 C16 H16 118.4 . . ?
C13 C12 H12 121.5 . . ?
C11 C12 C13 117.0(4) . . ?
C11 C12 H12 121.5 . . ?
C2 C3 H3 119.8 . . ?
C4 C3 C2 120.4(4) . . ?
C4 C3 H3 119.8 . . ?
O1 C18 C17 115.6(3) . . ?
O2 C18 O1 126.1(3) . . ?
O2 C18 C17 118.3(3) . . ?
C9 C10 H10 119.5 . . ?
C9 C10 C11 121.1(4) . . ?
C11 C10 H10 119.5 . . ?
N4 C15 C14 123.9(4) . . ?
N4 C15 H15 118.0 . . ?
C14 C15 H15 118.0 . . ?
N1 C8 C13 107.4(3) . . ?
C9 C8 N1 131.5(3) . . ?
C9 C8 C13 121.0(3) . . ?
C12 C11 C10 121.8(4) . . ?
C12 C11 H11 119.1 . . ?
C10 C11 H11 119.1 . . ?
C6 C5 H5 120.5 . . ?
C6 C5 C4 119.1(4) . . ?
C4 C5 H5 120.5 . . ?
C3 C4 C5 119.8(4) . . ?
C3 C4 H4 120.1 . . ?
C5 C4 H4 120.1 . . ?

loop_
_geom_bond_atom_site_label_1
_geom_bond_atom_site_label_2
_geom_bond_distance
_geom_bond_site_symmetry_2
_geom_bond_publ_flag
Pt1 O1 2.123(2) . ?
Pt1 N3 2.029(3) . ?
Pt1 N1 2.002(3) . ?
Pt1 C1 2.018(3) . ?
O1 C18 1.270(4) . ?
O2 C18 1.235(4) . ?
N3 C14 1.339(5) . ?
N3 C17 1.350(5) . ?
N1 C7 1.325(5) . ?
N1 C8 1.384(4) . ?
N2 H2 0.8800 . ?
N2 C7 1.347(5) . ?
N2 C13 1.389(5) . ?
N4 C16 1.336(5) . ?
N4 C15 1.328(5) . ?
C1 C2 1.392(5) . ?
C1 C6 1.426(5) . ?
C14 H14 0.9500 . ?
C14 C15 1.379(5) . ?
C17 C16 1.378(5) . ?
C17 C18 1.507(5) . ?
C9 H9 0.9500 . ?
C9 C10 1.394(5) . ?
C9 C8 1.381(5) . ?
C7 C6 1.444(5) . ?
C2 H2A 0.9500 . ?
C2 C3 1.402(5) . ?
C13 C12 1.390(5) . ?
C13 C8 1.395(5) . ?
C6 C5 1.381(5) . ?
C16 H16 0.9500 . ?
C12 H12 0.9500 . ?
C12 C11 1.375(6) . ?
C3 H3 0.9500 . ?
C3 C4 1.380(6) . ?
C10 H10 0.9500 . ?
C10 C11 1.394(6) . ?
C15 H15 0.9500 . ?
C11 H11 0.9500 . ?
C5 H5 0.9500 . ?
C5 C4 1.383(6) . ?
C4 H4 0.9500 . ?

loop_
_geom_torsion_atom_site_label_1
_geom_torsion_atom_site_label_2
_geom_torsion_atom_site_label_3
_geom_torsion_atom_site_label_4
_geom_torsion
_geom_torsion_site_symmetry_1
_geom_torsion_site_symmetry_2
_geom_torsion_site_symmetry_3
_geom_torsion_site_symmetry_4
_geom_torsion_publ_flag
Pt1 O1 C18 O2 -172.8(3) . . . . ?
Pt1 O1 C18 C17 9.4(4) . . . . ?
Pt1 N3 C14 C15 -176.8(3) . . . . ?
Pt1 N3 C17 C16 176.0(3) . . . . ?
Pt1 N3 C17 C18 -9.6(4) . . . . ?
Pt1 N1 C7 N2 179.4(2) . . . . ?
Pt1 N1 C7 C6 2.7(4) . . . . ?
Pt1 N1 C8 C9 1.2(6) . . . . ?
Pt1 N1 C8 C13 -178.0(3) . . . . ?
Pt1 C1 C2 C3 -178.7(3) . . . . ?
Pt1 C1 C6 C7 -4.9(4) . . . . ?
Pt1 C1 C6 C5 178.1(3) . . . . ?
N3 C14 C15 N4 0.4(6) . . . . ?
N3 C17 C16 N4 1.2(6) . . . . ?
N3 C17 C18 O1 -0.2(4) . . . . ?
N3 C17 C18 O2 -178.2(3) . . . . ?
N1 C7 C6 C1 1.5(5) . . . . ?
N1 C7 C6 C5 178.4(3) . . . . ?
N2 C7 C6 C1 -174.4(4) . . . . ?
N2 C7 C6 C5 2.6(6) . . . . ?
N2 C13 C12 C11 179.3(4) . . . . ?
N2 C13 C8 N1 -1.3(4) . . . . ?
N2 C13 C8 C9 179.4(3) . . . . ?
C1 C2 C3 C4 -0.9(6) . . . . ?
C1 C6 C5 C4 1.1(6) . . . . ?
C14 N3 C17 C16 -4.1(5) . . . . ?
C14 N3 C17 C18 170.4(3) . . . . ?
C17 N3 C14 C15 3.3(5) . . . . ?
C9 C10 C11 C12 -1.4(6) . . . . ?
C7 N1 C8 C9 179.7(4) . . . . ?
C7 N1 C8 C13 0.5(4) . . . . ?
C7 N2 C13 C12 -177.9(4) . . . . ?
C7 N2 C13 C8 1.6(4) . . . . ?
C7 C6 C5 C4 -175.5(3) . . . . ?
C2 C1 C6 C7 172.7(3) . . . . ?
C2 C1 C6 C5 -4.3(5) . . . . ?
C2 C3 C4 C5 -2.5(6) . . . . ?
C13 N2 C7 N1 -1.3(4) . . . . ?
C13 N2 C7 C6 174.7(4) . . . . ?
C13 C12 C11 C10 1.3(6) . . . . ?
C6 C1 C2 C3 4.1(5) . . . . ?
C6 C5 C4 C3 2.4(6) . . . . ?
C16 N4 C15 C14 -3.2(6) . . . . ?
C16 C17 C18 O1 174.2(3) . . . . ?
C16 C17 C18 O2 -3.9(5) . . . . ?
C12 C13 C8 N1 178.2(3) . . . . ?
C12 C13 C8 C9 -1.1(6) . . . . ?
C18 C17 C16 N4 -172.8(3) . . . . ?
C10 C9 C8 N1 -178.1(4) . . . . ?
C10 C9 C8 C13 1.0(5) . . . . ?
C15 N4 C16 C17 2.4(5) . . . . ?
C8 N1 C7 N2 0.5(4) . . . . ?
C8 N1 C7 C6 -176.2(3) . . . . ?
C8 C9 C10 C11 0.2(6) . . . . ?
C8 C13 C12 C11 -0.1(6) . . . . ?

loop_
_smtbx_masks_void_nr
_smtbx_masks_void_average_x
_smtbx_masks_void_average_y
_smtbx_masks_void_average_z
_smtbx_masks_void_volume
_smtbx_masks_void_count_electrons
_smtbx_masks_void_content
1 0.000 0.000 -0.515 501.1 95.9 ?
2 0.333 0.667 -0.630 501.1 95.9 ?
3 0.667 0.333 -0.963 501.1 95.9 ?
